data_7015294
loop_
_publ_author_name
'Kopylovich, Maximilian N.'
'Mac Leod, Tatiana C. O.'
'Mahmudov, Kamran T.'
'Guedes da Silva, M F\'atima C'
'Pombeiro, Armando J. L.'

_publ_section_title
;
 Zinc(ii) ortho-hydroxyphenylhydrazo-\b-diketonate complexes and their
 catalytic ability towards diastereoselective nitroaldol (Henry)
 reaction.
;
_journal_issue 19
_journal_name_full 'Dalton transactions (Cambridge, England : 2003)'
_journal_page_first 5352
_journal_page_last 5361
_journal_paper_doi 10.1039/c0dt01457e
_journal_volume 40
_journal_year 2011
_chemical_formula_moiety 'C13 H17 N3 O7 S Zn'
_chemical_formula_sum 'C13 H17 N3 O7 S Zn'
_chemical_formula_weight 424.73
_chemical_name_systematic
;
?
;
_space_group_IT_number 2
_symmetry_cell_setting triclinic
_symmetry_space_group_name_Hall '-P 1'
_symmetry_space_group_name_H-M 'P -1'
_atom_sites_solution_hydrogens geom
_atom_sites_solution_primary direct
_atom_sites_solution_secondary difmap
_audit_creation_method SHELXL-97
_cell_angle_alpha 115.83(2)
_cell_angle_beta 106.16(2)
_cell_angle_gamma 90.23(3)
_cell_formula_units_Z 2
_cell_length_a 8.782(6)
_cell_length_b 10.621(9)
_cell_length_c 10.703(9)
_cell_measurement_reflns_used 481
_cell_measurement_temperature 296(2)
_cell_measurement_theta_max 19.04
_cell_measurement_theta_min 2.29
_cell_volume 854.0(12)
_computing_cell_refinement 'Bruker SAINT'
_computing_data_collection 'Bruker APEX2'
_computing_data_reduction 'Bruker SAINT'
_computing_molecular_graphics 'Bruker SHELXTL'
_computing_publication_material 'Bruker SHELXTL'
_computing_structure_refinement 'SHELXL-97 (Sheldrick, 2008)'
_computing_structure_solution 'SHELXS-97 (Sheldrick, 2008)'
_diffrn_ambient_temperature 296(2)
_diffrn_measured_fraction_theta_full 0.912
_diffrn_measured_fraction_theta_max 0.912
_diffrn_measurement_device_type 'Bruker APEX-II CCD'
_diffrn_measurement_method '\f and \w scans'
_diffrn_radiation_monochromator graphite
_diffrn_radiation_source 'fine-focus sealed tube'
_diffrn_radiation_type MoK\a
_diffrn_radiation_wavelength 0.71069
_diffrn_reflns_av_R_equivalents 0.0813
_diffrn_reflns_av_sigmaI/netI 0.1877
_diffrn_reflns_limit_h_max 10
_diffrn_reflns_limit_h_min -6
_diffrn_reflns_limit_k_max 12
_diffrn_reflns_limit_k_min -12
_diffrn_reflns_limit_l_max 12
_diffrn_reflns_limit_l_min -12
_diffrn_reflns_number 4652
_diffrn_reflns_theta_full 25.35
_diffrn_reflns_theta_max 25.35
_diffrn_reflns_theta_min 2.74
_exptl_absorpt_coefficient_mu 1.602
_exptl_absorpt_correction_T_max 0.8745
_exptl_absorpt_correction_T_min 0.7741
_exptl_absorpt_correction_type multi-scan
_exptl_absorpt_process_details sadabs
_exptl_crystal_colour orange
_exptl_crystal_density_diffrn 1.652
_exptl_crystal_density_method 'not measured'
_exptl_crystal_description plate
_exptl_crystal_F_000 436
_exptl_crystal_size_max 0.45
_exptl_crystal_size_mid 0.13
_exptl_crystal_size_min 0.08
_refine_diff_density_max 0.539
_refine_diff_density_min -0.419
_refine_diff_density_rms 0.092
_refine_ls_extinction_coef 0.0030(8)
_refine_ls_extinction_expression Fc^*^=kFc[1+0.001xFc^2^\l^3^/sin(2\q)]^-1/4^
_refine_ls_extinction_method SHELXL
_refine_ls_goodness_of_fit_ref 0.839
_refine_ls_hydrogen_treatment constr
_refine_ls_matrix_type full
_refine_ls_number_parameters 231
_refine_ls_number_reflns 2859
_refine_ls_number_restraints 0
_refine_ls_restrained_S_all 0.839
_refine_ls_R_factor_all 0.1659
_refine_ls_R_factor_gt 0.0603
_refine_ls_shift/su_max 0.009
_refine_ls_shift/su_mean 0.001
_refine_ls_structure_factor_coef Fsqd
_refine_ls_weighting_details 'calc w=1/[\s^2^(Fo^2^)+(0.0213P)^2^+0.0000P] where P=(Fo^2^+2Fc^2^)/3'
_refine_ls_weighting_scheme calc
_refine_ls_wR_factor_gt 0.0797
_refine_ls_wR_factor_ref 0.0979
_reflns_number_gt 1321
_reflns_number_total 2859
_reflns_threshold_expression >2sigma(I)
_cod_data_source_file c0dt01457e.txt
_cod_data_source_block Compound6
_cod_database_code 7015294

loop_
_symmetry_equiv_pos_as_xyz
'x, y, z'
'-x, -y, -z'

loop_
_atom_site_label
_atom_site_type_symbol
_atom_site_fract_x
_atom_site_fract_y
_atom_site_fract_z
_atom_site_U_iso_or_equiv
_atom_site_adp_type
_atom_site_occupancy
_atom_site_symmetry_multiplicity
_atom_site_calc_flag
_atom_site_refinement_flags
_atom_site_disorder_assembly
_atom_site_disorder_group
C1 C 0.6401(7) -0.0448(6) 0.7823(7) 0.0306(17) Uani 1 1 d . . .
C2 C 0.6380(7) 0.0510(6) 0.9220(6) 0.0269(16) Uani 1 1 d . . .
C3 C 0.7322(8) 0.0428(7) 1.0429(7) 0.043(2) Uani 1 1 d . . .
H3 H 0.7292 0.1091 1.1367 0.051 Uiso 1 1 calc R . .
C4 C 0.8326(8) -0.0603(7) 1.0320(7) 0.0404(19) Uani 1 1 d . . .
H4 H 0.8972 -0.0660 1.1163 0.049 Uiso 1 1 calc R . .
C5 C 0.8344(8) -0.1516(7) 0.8972(8) 0.0377(19) Uani 1 1 d . . .
C6 C 0.7392(8) -0.1493(7) 0.7690(7) 0.0407(19) Uani 1 1 d . . .
H6 H 0.7422 -0.2170 0.6758 0.049 Uiso 1 1 calc R . .
C11 C 0.2319(8) 0.4912(7) 0.9895(7) 0.054(2) Uani 1 1 d . . .
H11A H 0.3045 0.5810 1.0459 0.081 Uiso 1 1 calc R . .
H11B H 0.1646 0.4841 1.0461 0.081 Uiso 1 1 calc R . .
H11C H 0.1638 0.4869 0.8976 0.081 Uiso 1 1 calc R . .
C12 C 0.3288(8) 0.3700(7) 0.9568(7) 0.0379(18) Uani 1 1 d . . .
C13 C 0.4472(8) 0.3534(7) 1.0697(7) 0.0372(19) Uani 1 1 d . . .
C14 C 0.4856(9) 0.4528(7) 1.2234(7) 0.046(2) Uani 1 1 d . . .
C15 C 0.6171(9) 0.4325(8) 1.3351(7) 0.076(3) Uani 1 1 d . . .
H15A H 0.6353 0.5133 1.4313 0.114 Uiso 1 1 calc R . .
H15B H 0.7159 0.4254 1.3082 0.114 Uiso 1 1 calc R . .
H15C H 0.5859 0.3456 1.3383 0.114 Uiso 1 1 calc R . .
C21 C 0.0060(9) -0.2636(8) 0.4901(8) 0.083(3) Uani 1 1 d . . .
H21A H 0.0068 -0.2526 0.5861 0.124 Uiso 1 1 calc R . .
H21B H -0.0077 -0.3644 0.4223 0.124 Uiso 1 1 calc R . .
H21C H -0.0827 -0.2208 0.4529 0.124 Uiso 1 1 calc R . .
C22 C 0.1335(9) -0.1832(8) 0.3337(7) 0.076(3) Uani 1 1 d . . .
H22A H 0.0454 -0.1280 0.3257 0.114 Uiso 1 1 calc R . .
H22B H 0.0986 -0.2812 0.2577 0.114 Uiso 1 1 calc R . .
H22C H 0.2253 -0.1426 0.3212 0.114 Uiso 1 1 calc R . .
N1 N 0.5350(6) 0.1530(5) 0.9227(5) 0.0314(14) Uani 1 1 d . . .
N2 N 0.5424(6) 0.2483(6) 1.0504(5) 0.0355(15) Uani 1 1 d . . .
N5 N 0.9351(7) -0.2644(7) 0.8779(8) 0.0538(18) Uani 1 1 d . . .
O1 O 0.1939(5) -0.0242(5) 0.6129(5) 0.0546(15) Uani 1 1 d . . .
O2 O 0.2990(5) 0.2845(5) 0.8253(5) 0.0479(14) Uani 1 1 d . . .
O4 O 0.4101(6) 0.5527(5) 1.2690(5) 0.0714(18) Uani 1 1 d . . .
O5 O 0.9427(7) -0.3435(6) 0.7572(6) 0.086(2) Uani 1 1 d . . .
O6 O 1.0157(7) -0.2687(6) 0.9896(6) 0.0765(19) Uani 1 1 d . . .
O10 O 0.4148(6) 0.1890(5) 0.5805(4) 0.0518(14) Uani 1 1 d . . .
O11 O 0.5493(5) -0.0346(5) 0.6663(4) 0.0474(14) Uani 1 1 d . . .
Zn1 Zn 0.39845(11) 0.11170(9) 0.71797(8) 0.0401(3) Uani 1 1 d . . .
S1 S 0.1894(2) -0.1791(2) 0.5063(2) 0.0573(7) Uani 1 1 d . . .
H10A H 0.4571 0.1227 0.5074 0.086 Uiso 1 1 d . . .
H10B H 0.4886 0.2768 0.6349 0.086 Uiso 1 1 d . . .

loop_
_atom_site_aniso_label
_atom_site_aniso_U_11
_atom_site_aniso_U_22
_atom_site_aniso_U_33
_atom_site_aniso_U_23
_atom_site_aniso_U_13
_atom_site_aniso_U_12
C1 0.028(4) 0.031(4) 0.045(4) 0.022(4) 0.020(3) 0.004(4)
C2 0.024(4) 0.034(4) 0.028(4) 0.017(3) 0.012(3) 0.005(3)
C3 0.043(5) 0.052(5) 0.027(4) 0.011(4) 0.014(3) 0.007(4)
C4 0.034(5) 0.052(5) 0.044(5) 0.028(4) 0.013(4) 0.008(4)
C5 0.035(5) 0.041(5) 0.056(5) 0.034(4) 0.020(4) 0.022(4)
C6 0.043(5) 0.035(5) 0.040(4) 0.012(4) 0.017(4) 0.014(4)
C11 0.053(6) 0.045(5) 0.059(5) 0.018(4) 0.022(4) 0.029(4)
C12 0.038(5) 0.037(5) 0.042(4) 0.018(4) 0.017(4) 0.003(4)
C13 0.042(5) 0.030(4) 0.035(4) 0.007(3) 0.020(4) 0.012(4)
C14 0.052(6) 0.041(5) 0.034(4) 0.005(4) 0.019(4) -0.005(4)
C15 0.093(7) 0.074(6) 0.033(5) 0.005(4) 0.010(5) 0.028(6)
C21 0.064(6) 0.108(8) 0.069(6) 0.041(6) 0.010(5) -0.025(5)
C22 0.071(7) 0.095(7) 0.059(6) 0.028(5) 0.028(5) 0.001(5)
N1 0.031(4) 0.038(4) 0.026(3) 0.012(3) 0.015(3) 0.008(3)
N2 0.030(4) 0.043(4) 0.033(3) 0.016(3) 0.011(3) 0.006(3)
N5 0.044(5) 0.058(5) 0.083(5) 0.047(4) 0.029(4) 0.020(4)
O1 0.043(3) 0.053(3) 0.044(3) 0.005(3) 0.009(2) 0.005(3)
O2 0.063(4) 0.048(3) 0.030(3) 0.014(3) 0.015(2) 0.028(3)
O4 0.081(4) 0.049(4) 0.055(4) -0.002(3) 0.020(3) 0.028(3)
O5 0.099(5) 0.092(5) 0.089(5) 0.046(4) 0.054(4) 0.067(4)
O6 0.083(5) 0.091(5) 0.084(4) 0.064(4) 0.026(3) 0.049(4)
O10 0.082(4) 0.045(3) 0.033(3) 0.017(2) 0.027(3) 0.023(3)
O11 0.057(4) 0.061(3) 0.025(3) 0.018(2) 0.016(2) 0.033(3)
Zn1 0.0413(6) 0.0455(6) 0.0267(5) 0.0113(4) 0.0092(4) 0.0148(4)
S1 0.0510(15) 0.0567(15) 0.0522(14) 0.0202(12) 0.0063(11) 0.0091(12)

loop_
_atom_type_symbol
_atom_type_description
_atom_type_scat_dispersion_real
_atom_type_scat_dispersion_imag
_atom_type_scat_source
C C 0.0033 0.0016 'International Tables Vol C Tables 4.2.6.8 and 6.1.1.4'
H H 0.0000 0.0000 'International Tables Vol C Tables 4.2.6.8 and 6.1.1.4'
N N 0.0061 0.0033 'International Tables Vol C Tables 4.2.6.8 and 6.1.1.4'
O O 0.0106 0.0060 'International Tables Vol C Tables 4.2.6.8 and 6.1.1.4'
Zn Zn 0.2839 1.4301 'International Tables Vol C Tables 4.2.6.8 and 6.1.1.4'
S S 0.1246 0.1234 'International Tables Vol C Tables 4.2.6.8 and 6.1.1.4'

loop_
_geom_angle_atom_site_label_1
_geom_angle_atom_site_label_2
_geom_angle_atom_site_label_3
_geom_angle
_geom_angle_site_symmetry_1
_geom_angle_site_symmetry_3
_geom_angle_publ_flag
O11 C1 C6 121.5(6) . . ?
O11 C1 C2 119.8(6) . . ?
C6 C1 C2 118.7(6) . . ?
C3 C2 C1 120.6(6) . . ?
C3 C2 N1 125.5(6) . . ?
C1 C2 N1 113.9(5) . . ?
C2 C3 C4 121.6(6) . . ?
C2 C3 H3 119.2 . . ?
C4 C3 H3 119.2 . . ?
C5 C4 C3 117.4(6) . . ?
C5 C4 H4 121.3 . . ?
C3 C4 H4 121.3 . . ?
C4 C5 C6 123.6(6) . . ?
C4 C5 N5 120.1(6) . . ?
C6 C5 N5 116.3(6) . . ?
C1 C6 C5 118.2(6) . . ?
C1 C6 H6 120.9 . . ?
C5 C6 H6 120.9 . . ?
C12 C11 H11A 109.5 . . ?
C12 C11 H11B 109.5 . . ?
H11A C11 H11B 109.5 . . ?
C12 C11 H11C 109.5 . . ?
H11A C11 H11C 109.5 . . ?
H11B C11 H11C 109.5 . . ?
O2 C12 C13 121.8(6) . . ?
O2 C12 C11 115.8(6) . . ?
C13 C12 C11 122.4(6) . . ?
N2 C13 C12 126.5(6) . . ?
N2 C13 C14 110.7(6) . . ?
C12 C13 C14 122.8(6) . . ?
O4 C14 C13 122.7(7) . . ?
O4 C14 C15 117.4(6) . . ?
C13 C14 C15 119.8(6) . . ?
C14 C15 H15A 109.5 . . ?
C14 C15 H15B 109.5 . . ?
H15A C15 H15B 109.5 . . ?
C14 C15 H15C 109.5 . . ?
H15A C15 H15C 109.5 . . ?
H15B C15 H15C 109.5 . . ?
S1 C21 H21A 109.5 . . ?
S1 C21 H21B 109.5 . . ?
H21A C21 H21B 109.5 . . ?
S1 C21 H21C 109.5 . . ?
H21A C21 H21C 109.5 . . ?
H21B C21 H21C 109.5 . . ?
S1 C22 H22A 109.5 . . ?
S1 C22 H22B 109.5 . . ?
H22A C22 H22B 109.5 . . ?
S1 C22 H22C 109.5 . . ?
H22A C22 H22C 109.5 . . ?
H22B C22 H22C 109.5 . . ?
N2 N1 C2 114.4(5) . . ?
N2 N1 Zn1 133.4(4) . . ?
C2 N1 Zn1 112.2(4) . . ?
N1 N2 C13 121.5(5) . . ?
O5 N5 O6 122.9(7) . . ?
O5 N5 C5 120.5(7) . . ?
O6 N5 C5 116.5(7) . . ?
S1 O1 Zn1 121.6(3) . . ?
C12 O2 Zn1 132.9(4) . . ?
Zn1 O10 H10A 109.2 . . ?
Zn1 O10 H10B 108.9 . . ?
H10A O10 H10B 108.3 . . ?
C1 O11 Zn1 112.3(4) . . ?
O1 Zn1 O10 104.3(2) . . ?
O1 Zn1 N1 122.3(2) . . ?
O10 Zn1 N1 133.3(2) . . ?
O1 Zn1 O11 96.9(2) . . ?
O10 Zn1 O11 97.13(19) . . ?
N1 Zn1 O11 80.74(18) . . ?
O1 Zn1 O2 96.2(2) . . ?
O10 Zn1 O2 89.23(18) . . ?
N1 Zn1 O2 83.86(19) . . ?
O11 Zn1 O2 163.56(17) . . ?
O1 S1 C22 104.5(3) . . ?
O1 S1 C21 103.8(3) . . ?
C22 S1 C21 98.0(3) . . ?

loop_
_geom_bond_atom_site_label_1
_geom_bond_atom_site_label_2
_geom_bond_distance
_geom_bond_site_symmetry_2
_geom_bond_publ_flag
C1 O11 1.326(6) . ?
C1 C6 1.396(8) . ?
C1 C2 1.401(8) . ?
C2 C3 1.367(8) . ?
C2 N1 1.413(7) . ?
C3 C4 1.394(8) . ?
C3 H3 0.9500 . ?
C4 C5 1.348(8) . ?
C4 H4 0.9500 . ?
C5 C6 1.404(8) . ?
C5 N5 1.468(8) . ?
C6 H6 0.9500 . ?
C11 C12 1.511(8) . ?
C11 H11A 0.9800 . ?
C11 H11B 0.9800 . ?
C11 H11C 0.9800 . ?
C12 O2 1.246(7) . ?
C12 C13 1.436(8) . ?
C13 N2 1.375(7) . ?
C13 C14 1.452(8) . ?
C14 O4 1.240(7) . ?
C14 C15 1.506(8) . ?
C15 H15A 0.9800 . ?
C15 H15B 0.9800 . ?
C15 H15C 0.9800 . ?
C21 S1 1.768(8) . ?
C21 H21A 0.9800 . ?
C21 H21B 0.9800 . ?
C21 H21C 0.9800 . ?
C22 S1 1.755(7) . ?
C22 H22A 0.9800 . ?
C22 H22B 0.9800 . ?
C22 H22C 0.9800 . ?
N1 N2 1.281(6) . ?
N1 Zn1 2.032(5) . ?
N5 O5 1.217(7) . ?
N5 O6 1.228(7) . ?
O1 S1 1.532(4) . ?
O1 Zn1 2.004(5) . ?
O2 Zn1 2.046(4) . ?
O10 Zn1 2.007(4) . ?
O10 H10A 0.964 . ?
O10 H10B 0.970 . ?
O11 Zn1 2.037(4) . ?

loop_
_geom_torsion_atom_site_label_1
_geom_torsion_atom_site_label_2
_geom_torsion_atom_site_label_3
_geom_torsion_atom_site_label_4
_geom_torsion
_geom_torsion_site_symmetry_1
_geom_torsion_site_symmetry_2
_geom_torsion_site_symmetry_3
_geom_torsion_site_symmetry_4
_geom_torsion_publ_flag
O11 C1 C2 C3 -179.3(6) . . . . ?
C6 C1 C2 C3 0.5(9) . . . . ?
O11 C1 C2 N1 -0.4(8) . . . . ?
C6 C1 C2 N1 179.3(6) . . . . ?
C1 C2 C3 C4 -0.2(10) . . . . ?
N1 C2 C3 C4 -178.9(6) . . . . ?
C2 C3 C4 C5 0.5(10) . . . . ?
C3 C4 C5 C6 -1.2(11) . . . . ?
C3 C4 C5 N5 -178.8(6) . . . . ?
O11 C1 C6 C5 178.7(6) . . . . ?
C2 C1 C6 C5 -1.1(10) . . . . ?
C4 C5 C6 C1 1.5(11) . . . . ?
N5 C5 C6 C1 179.2(6) . . . . ?
O2 C12 C13 N2 1.4(11) . . . . ?
C11 C12 C13 N2 -179.0(6) . . . . ?
O2 C12 C13 C14 179.1(6) . . . . ?
C11 C12 C13 C14 -1.2(10) . . . . ?
N2 C13 C14 O4 -176.1(7) . . . . ?
C12 C13 C14 O4 5.8(11) . . . . ?
N2 C13 C14 C15 1.1(9) . . . . ?
C12 C13 C14 C15 -176.9(7) . . . . ?
C3 C2 N1 N2 4.4(9) . . . . ?
C1 C2 N1 N2 -174.3(5) . . . . ?
C3 C2 N1 Zn1 -173.3(5) . . . . ?
C1 C2 N1 Zn1 8.0(6) . . . . ?
C2 N1 N2 C13 -178.6(6) . . . . ?
Zn1 N1 N2 C13 -1.6(9) . . . . ?
C12 C13 N2 N1 1.6(10) . . . . ?
C14 C13 N2 N1 -176.4(5) . . . . ?
C4 C5 N5 O5 -176.9(7) . . . . ?
C6 C5 N5 O5 5.3(10) . . . . ?
C4 C5 N5 O6 -0.5(10) . . . . ?
C6 C5 N5 O6 -178.3(6) . . . . ?
C13 C12 O2 Zn1 -4.4(10) . . . . ?
C11 C12 O2 Zn1 175.9(4) . . . . ?
C6 C1 O11 Zn1 172.9(5) . . . . ?
C2 C1 O11 Zn1 -7.3(7) . . . . ?
S1 O1 Zn1 O10 87.6(3) . . . . ?
S1 O1 Zn1 N1 -95.0(3) . . . . ?
S1 O1 Zn1 O11 -11.6(3) . . . . ?
S1 O1 Zn1 O2 178.4(3) . . . . ?
N2 N1 Zn1 O1 -93.9(6) . . . . ?
C2 N1 Zn1 O1 83.3(4) . . . . ?
N2 N1 Zn1 O10 82.7(6) . . . . ?
C2 N1 Zn1 O10 -100.2(5) . . . . ?
N2 N1 Zn1 O11 173.8(6) . . . . ?
C2 N1 Zn1 O11 -9.1(4) . . . . ?
N2 N1 Zn1 O2 -0.4(6) . . . . ?
C2 N1 Zn1 O2 176.7(4) . . . . ?
C1 O11 Zn1 O1 -112.9(4) . . . . ?
C1 O11 Zn1 O10 141.7(4) . . . . ?
C1 O11 Zn1 N1 8.9(4) . . . . ?
C1 O11 Zn1 O2 29.6(10) . . . . ?
C12 O2 Zn1 O1 125.5(6) . . . . ?
C12 O2 Zn1 O10 -130.1(6) . . . . ?
C12 O2 Zn1 N1 3.6(6) . . . . ?
C12 O2 Zn1 O11 -17.0(12) . . . . ?
Zn1 O1 S1 C22 -95.8(4) . . . . ?
Zn1 O1 S1 C21 162.0(3) . . . . ?
